data_7230822
loop_
_publ_author_name
'Ikai, Tomoyuki'
'Nagata, Naoya'
'Awata, Seiya'
'Wada, Yuya'
'Maeda, Katsuhiro'
'Mizuno, Motohiro'
'Swager, Timothy M.'

_publ_section_title
;
 Optically active distorted cyclic triptycenes: chiral stationary phases
 for HPLC
;
_journal_issue 37
_journal_name_full 'RSC Advances'
_journal_page_first 20483
_journal_paper_doi 10.1039/C8RA04434A
_journal_volume 8
_journal_year 2018
_chemical_formula_sum 'C39 H40 Cl2 N2 O8'
_chemical_formula_weight 735.63
_chemical_name_systematic
;
 ?
;
_space_group_crystal_system orthorhombic
_space_group_IT_number 61
_space_group_name_Hall '-P 2ac 2ab'
_space_group_name_H-M_alt 'P b c a'
_symmetry_space_group_name_Hall '-P 2ac 2ab'
_symmetry_space_group_name_H-M 'P b c a'
_atom_sites_solution_hydrogens geom
_audit_creation_method SHELXL-2014
_audit_update_record
;
2018-04-24 deposited with the CCDC.
2018-05-25 downloaded from the CCDC.
;
_cell_angle_alpha 90
_cell_angle_beta 90
_cell_angle_gamma 90
_cell_formula_units_Z 8
_cell_length_a 15.5941(4)
_cell_length_b 25.2063(6)
_cell_length_c 17.8185(4)
_cell_measurement_reflns_used 50629
_cell_measurement_temperature 90(2)
_cell_measurement_theta_max 66.720
_cell_measurement_theta_min 4.155
_cell_volume 7003.9(3)
_computing_structure_refinement 'SHELXL-2014 (Sheldrick, 2014)'
_diffrn_ambient_temperature 90(2)
_diffrn_measured_fraction_theta_full 0.977
_diffrn_measured_fraction_theta_max 1.000
_diffrn_measurement_device_type 'Bruker D8 Venture'
_diffrn_radiation_type CuK\a
_diffrn_radiation_wavelength 1.54178
_diffrn_reflns_av_R_equivalents 0.0343
_diffrn_reflns_av_unetI/netI 0.0201
_diffrn_reflns_Laue_measured_fraction_full 0.977
_diffrn_reflns_Laue_measured_fraction_max 1.000
_diffrn_reflns_limit_h_max 18
_diffrn_reflns_limit_h_min -18
_diffrn_reflns_limit_k_max 29
_diffrn_reflns_limit_k_min -29
_diffrn_reflns_limit_l_max 21
_diffrn_reflns_limit_l_min -21
_diffrn_reflns_number 50629
_diffrn_reflns_point_group_measured_fraction_full 0.977
_diffrn_reflns_point_group_measured_fraction_max 1.000
_diffrn_reflns_theta_full 67.679
_diffrn_reflns_theta_max 66.720
_diffrn_reflns_theta_min 4.155
_exptl_absorpt_coefficient_mu 2.146
_exptl_absorpt_correction_type multi-scan
_exptl_crystal_colour colourless
_exptl_crystal_density_diffrn 1.395
_exptl_crystal_description plate
_exptl_crystal_F_000 3088
_exptl_crystal_size_max 0.160
_exptl_crystal_size_mid 0.150
_exptl_crystal_size_min 0.030
_exptl_transmission_factor_max 0.7528
_exptl_transmission_factor_min 0.6556
_refine_diff_density_max 0.373
_refine_diff_density_min -0.488
_refine_diff_density_rms 0.048
_refine_ls_extinction_method none
_refine_ls_goodness_of_fit_ref 1.060
_refine_ls_hydrogen_treatment mixed
_refine_ls_matrix_type full
_refine_ls_number_parameters 517
_refine_ls_number_reflns 6207
_refine_ls_number_restraints 51
_refine_ls_restrained_S_all 1.075
_refine_ls_R_factor_all 0.0424
_refine_ls_R_factor_gt 0.0403
_refine_ls_shift/su_max 0.000
_refine_ls_shift/su_mean 0.000
_refine_ls_structure_factor_coef Fsqd
_refine_ls_weighting_details 'w=1/[\s^2^(Fo^2^)+(0.0476P)^2^+5.6919P] where P=(Fo^2^+2Fc^2^)/3'
_refine_ls_weighting_scheme calc
_refine_ls_wR_factor_gt 0.1031
_refine_ls_wR_factor_ref 0.1047
_reflns_Friedel_coverage 0.000
_reflns_number_gt 5825
_reflns_number_total 6207
_reflns_threshold_expression 'I > 2\s(I)'
_cod_data_source_file c8ra04434a3.cif
_cod_data_source_block ikai001_0ma
_cod_database_code 7230822
_shelx_space_group_comment
;
The symmetry employed for this shelxl refinement is uniquely defined
by the following loop, which should always be used as a source of
symmetry information in preference to the above space-group names.
They are only intended as comments.
;
_shelx_estimated_absorpt_t_min 0.725
_shelx_estimated_absorpt_t_max 0.938
_shelxl_version_number 2014-3

loop_
_space_group_symop_operation_xyz
'x, y, z'
'-x+1/2, -y, z+1/2'
'x+1/2, -y+1/2, -z'
'-x, y+1/2, -z+1/2'
'-x, -y, -z'
'x-1/2, y, -z-1/2'
'-x-1/2, y-1/2, z'
'x, -y-1/2, z-1/2'

loop_
_atom_site_label
_atom_site_type_symbol
_atom_site_fract_x
_atom_site_fract_y
_atom_site_fract_z
_atom_site_U_iso_or_equiv
_atom_site_adp_type
_atom_site_occupancy
_atom_site_site_symmetry_order
_atom_site_calc_flag
_atom_site_refinement_flags_posn
_atom_site_refinement_flags_adp
_atom_site_refinement_flags_occupancy
_atom_site_disorder_assembly
_atom_site_disorder_group
C1 C 0.82814(11) 0.11872(6) 0.20456(10) 0.0212(3) Uani 1 1 d . . . . .
C2 C 0.85958(12) 0.14527(7) 0.26693(11) 0.0291(4) Uani 1 1 d . . . . .
H1 H 0.8371 0.1383 0.3155 0.035 Uiso 1 1 calc R U . . .
C3 C 0.92478(13) 0.18240(7) 0.25692(13) 0.0358(5) Uani 1 1 d . . . . .
H2 H 0.9480 0.2003 0.2992 0.043 Uiso 1 1 calc R U . . .
C4 C 0.95597(12) 0.19345(7) 0.18636(13) 0.0358(5) Uani 1 1 d . . . . .
H3 H 0.9998 0.2193 0.1805 0.043 Uiso 1 1 calc R U . . .
C5 C 0.92376(11) 0.16699(7) 0.12300(12) 0.0272(4) Uani 1 1 d . . . . .
H4 H 0.9450 0.1750 0.0743 0.033 Uiso 1 1 calc R U . . .
C6 C 0.86052(10) 0.12904(6) 0.13280(10) 0.0205(3) Uani 1 1 d . . . . .
C7 C 0.82013(10) 0.09457(6) 0.07157(9) 0.0179(3) Uani 1 1 d . . . . .
H5 H 0.8444 0.1014 0.0205 0.022 Uiso 1 1 calc R U . . .
C8 C 0.72382(10) 0.10461(6) 0.07631(9) 0.0163(3) Uani 1 1 d . . . . .
C9 C 0.67088(10) 0.11980(6) 0.01774(9) 0.0166(3) Uani 1 1 d . . . . .
H6 H 0.6933 0.1246 -0.0314 0.020 Uiso 1 1 calc R U . . .
C10 C 0.58369(10) 0.12796(6) 0.03225(9) 0.0179(3) Uani 1 1 d . . . . .
C11 C 0.55143(10) 0.12238(6) 0.10447(10) 0.0204(3) Uani 1 1 d . . . . .
H7 H 0.4926 0.1293 0.1141 0.024 Uiso 1 1 calc R U . . .
C12 C 0.60525(11) 0.10667(6) 0.16281(9) 0.0200(3) Uani 1 1 d . . . . .
H8 H 0.5832 0.1029 0.2122 0.024 Uiso 1 1 calc R U . . .
C13 C 0.69100(10) 0.09661(6) 0.14848(9) 0.0173(3) Uani 1 1 d . . . . .
C14 C 0.75769(10) 0.07684(6) 0.20453(9) 0.0185(3) Uani 1 1 d . . . . .
H9 H 0.7334 0.0700 0.2555 0.022 Uiso 1 1 calc R U . . .
C15 C 0.79829(10) 0.02755(6) 0.16903(9) 0.0167(3) Uani 1 1 d . . . . .
C16 C 0.80290(10) -0.02235(6) 0.20135(9) 0.0179(3) Uani 1 1 d . . . . .
H10 H 0.7798 -0.0287 0.2498 0.021 Uiso 1 1 calc R U . . .
C17 C 0.84236(11) -0.06317(6) 0.16097(9) 0.0191(3) Uani 1 1 d . . . . .
C18 C 0.87413(11) -0.05358(6) 0.08927(9) 0.0219(3) Uani 1 1 d . . . . .
H11 H 0.8989 -0.0819 0.0615 0.026 Uiso 1 1 calc R U . . .
C19 C 0.87012(10) -0.00324(6) 0.05771(9) 0.0196(3) Uani 1 1 d . . . . .
H12 H 0.8932 0.0032 0.0092 0.023 Uiso 1 1 calc R U . . .
C20 C 0.83212(10) 0.03742(6) 0.09780(9) 0.0165(3) Uani 1 1 d . . . . .
N1 N 0.85092(9) -0.11560(5) 0.18972(8) 0.0217(3) Uani 1 1 d . . . . .
H13 H 0.8526 -0.1412 0.1562 0.042(6) Uiso 1 1 calc R . . . .
C21 C 0.85675(11) -0.13074(6) 0.26216(9) 0.0216(3) Uani 1 1 d . . . . .
O1 O 0.84510(9) -0.10247(5) 0.31681(7) 0.0265(3) Uani 1 1 d . . . . .
C22 C 0.88568(12) -0.18806(7) 0.27358(10) 0.0255(4) Uani 1 1 d . . . . .
H14 H 0.9450 -0.1879 0.2935 0.031 Uiso 1 1 calc R U . . .
H15 H 0.8485 -0.2047 0.3120 0.031 Uiso 1 1 calc R U . . .
O2 O 0.88365(8) -0.21970(4) 0.20808(7) 0.0239(3) Uani 1 1 d . . . . .
C23 C 0.79908(11) -0.23892(7) 0.19090(10) 0.0250(4) Uani 1 1 d . . . . .
H16 H 0.7562 -0.2107 0.2000 0.030 Uiso 1 1 calc R U . . .
H17 H 0.7850 -0.2696 0.2233 0.030 Uiso 1 1 calc R U . . .
C24 C 0.79738(11) -0.25520(6) 0.11042(10) 0.0239(4) Uani 1 1 d . . . . .
H18 H 0.8441 -0.2808 0.1003 0.029 Uiso 1 1 calc R U . . .
H19 H 0.7420 -0.2725 0.0986 0.029 Uiso 1 1 calc R U . . .
O3 O 0.80814(7) -0.20904(4) 0.06481(7) 0.0219(3) Uani 1 1 d . . . . .
C25 C 0.80157(12) -0.22182(7) -0.01278(10) 0.0269(4) Uani 1 1 d . . . . .
H20 H 0.7407 -0.2278 -0.0262 0.032 Uiso 1 1 calc R U . . .
H21 H 0.8338 -0.2548 -0.0234 0.032 Uiso 1 1 calc R U . . .
C26 C 0.83732(12) -0.17713(7) -0.05853(10) 0.0267(4) Uani 1 1 d . . . . .
H22 H 0.8935 -0.1660 -0.0379 0.032 Uiso 1 1 calc R U . . .
H23 H 0.8461 -0.1889 -0.1110 0.032 Uiso 1 1 calc R U . . .
O4 O 0.77882(7) -0.13355(4) -0.05678(7) 0.0229(3) Uani 1 1 d . . . . .
C27 C 0.80708(10) -0.08689(7) -0.08712(9) 0.0195(3) Uani 1 1 d . . . . .
C28 C 0.88844(11) -0.07851(7) -0.11669(9) 0.0234(4) Uani 1 1 d . . . . .
H24 H 0.9283 -0.1070 -0.1186 0.028 Uiso 1 1 calc R U . . .
C29 C 0.91199(11) -0.02867(7) -0.14354(9) 0.0245(4) Uani 1 1 d . . . . .
H25 H 0.9677 -0.0233 -0.1638 0.029 Uiso 1 1 calc R U . . .
C30 C 0.85429(11) 0.01293(7) -0.14067(9) 0.0234(4) Uani 1 1 d . . . . .
H26 H 0.8707 0.0471 -0.1582 0.028 Uiso 1 1 calc R U . . .
C31 C 0.77183(10) 0.00477(7) -0.11203(9) 0.0200(3) Uani 1 1 d . . . . .
H27 H 0.7323 0.0334 -0.1103 0.024 Uiso 1 1 calc R U . . .
C32 C 0.74742(10) -0.04481(7) -0.08611(8) 0.0184(3) Uani 1 1 d . . . . .
O5 O 0.66844(7) -0.05747(4) -0.05798(6) 0.0210(2) Uani 1 1 d . . . . .
C33 C 0.60567(10) -0.01591(6) -0.05214(9) 0.0206(3) Uani 1 1 d . . . . .
H28 H 0.6335 0.0167 -0.0329 0.025 Uiso 1 1 calc R U . . .
H29 H 0.5609 -0.0266 -0.0158 0.025 Uiso 1 1 calc R U . . .
C34 C 0.56419(10) -0.00412(6) -0.12739(9) 0.0192(3) Uani 1 1 d . . . . .
H30 H 0.6076 0.0083 -0.1639 0.023 Uiso 1 1 calc R U . . .
H31 H 0.5362 -0.0363 -0.1477 0.023 Uiso 1 1 calc R U . . .
O6 O 0.50213(7) 0.03643(4) -0.11348(6) 0.0208(2) Uani 1 1 d . . . . .
C35 C 0.44891(11) 0.04619(7) -0.17692(10) 0.0233(4) Uani 1 1 d . . . . .
H32 H 0.4172 0.0136 -0.1906 0.028 Uiso 1 1 calc R U . . .
H33 H 0.4844 0.0570 -0.2204 0.028 Uiso 1 1 calc R U . . .
C36 C 0.38699(11) 0.08958(7) -0.15700(10) 0.0248(4) Uani 1 1 d . . . . .
H34 H 0.3417 0.0921 -0.1958 0.030 Uiso 1 1 calc R U . . .
H35 H 0.3593 0.0816 -0.1083 0.030 Uiso 1 1 calc R U . . .
O7 O 0.43247(7) 0.13904(5) -0.15216(7) 0.0232(3) Uani 1 1 d . . . . .
C37 C 0.40375(11) 0.17380(7) -0.09488(11) 0.0264(4) Uani 1 1 d . . . . .
H36 H 0.3447 0.1637 -0.0803 0.032 Uiso 1 1 calc R U . . .
H37 H 0.4017 0.2104 -0.1151 0.032 Uiso 1 1 calc R U . . .
C38 C 0.46023(11) 0.17324(7) -0.02555(10) 0.0249(4) Uani 1 1 d . . . . .
O8 O 0.44304(9) 0.20249(6) 0.02738(8) 0.0395(4) Uani 1 1 d . . . . .
N2 N 0.52814(9) 0.14002(5) -0.02858(8) 0.0204(3) Uani 1 1 d . . . . .
H38 H 0.5389 0.1246 -0.0719 0.025 Uiso 1 1 calc R U . . .
Cl1 Cl 0.96968(18) 0.14062(7) -0.0945(2) 0.0432(7) Uani 0.500(11) 1 d D . P A 1
Cl2 Cl 0.8156(2) 0.17196(18) -0.14875(19) 0.0537(8) Uani 0.500(11) 1 d D . P A 1
C39 C 0.9195(6) 0.1961(5) -0.1361(9) 0.029(2) Uani 0.500(11) 1 d D . P A 1
H41 H 0.9203 0.2273 -0.1024 0.034 Uiso 0.500(11) 1 calc R U P A 1
H42 H 0.9466 0.2055 -0.1845 0.034 Uiso 0.500(11) 1 calc R U P A 1
Cl3 Cl 0.9751(2) 0.1551(4) -0.0758(3) 0.0874(15) Uani 0.450(11) 1 d D U P A 2
Cl4 Cl 0.8172(3) 0.1922(3) -0.1475(3) 0.0708(13) Uani 0.450(11) 1 d D U P A 2
C40 C 0.9247(7) 0.2018(6) -0.1270(11) 0.035(2) Uani 0.450(11) 1 d D U P A 2
H43 H 0.9559 0.2055 -0.1751 0.042 Uiso 0.450(11) 1 calc R U P A 2
H44 H 0.9301 0.2360 -0.1001 0.042 Uiso 0.450(11) 1 calc R U P A 2
Cl5 Cl 0.9105(15) 0.1712(6) -0.1998(12) 0.106(5) Uani 0.05 1 d D U P B 3
Cl6 Cl 0.913(2) 0.1615(15) -0.0393(15) 0.161(9) Uani 0.05 1 d D U P B 3
C41 C 0.959(5) 0.192(3) -0.1170(16) 0.105(9) Uani 0.05 1 d D U P B 3
H45 H 0.9526 0.2309 -0.1122 0.126 Uiso 0.05 1 calc R U P B 3
H46 H 1.0205 0.1834 -0.1187 0.126 Uiso 0.05 1 calc R U P B 3

loop_
_atom_site_aniso_label
_atom_site_aniso_U_11
_atom_site_aniso_U_22
_atom_site_aniso_U_33
_atom_site_aniso_U_23
_atom_site_aniso_U_13
_atom_site_aniso_U_12
C1 0.0210(8) 0.0142(7) 0.0284(9) -0.0035(7) -0.0087(7) 0.0045(6)
C2 0.0335(10) 0.0200(8) 0.0337(10) -0.0066(7) -0.0149(8) 0.0081(7)
C3 0.0365(11) 0.0184(8) 0.0525(13) -0.0091(8) -0.0252(10) 0.0048(8)
C4 0.0227(9) 0.0152(8) 0.0696(15) -0.0018(9) -0.0193(9) -0.0012(7)
C5 0.0168(8) 0.0172(8) 0.0475(11) 0.0022(8) -0.0058(8) 0.0020(6)
C6 0.0158(8) 0.0140(7) 0.0316(9) -0.0008(7) -0.0068(7) 0.0032(6)
C7 0.0162(8) 0.0162(8) 0.0213(8) 0.0013(6) -0.0006(6) -0.0003(6)
C8 0.0163(8) 0.0120(7) 0.0205(8) -0.0018(6) -0.0003(6) -0.0017(6)
C9 0.0199(8) 0.0124(7) 0.0173(8) -0.0009(6) -0.0005(6) -0.0012(6)
C10 0.0178(8) 0.0116(7) 0.0242(8) -0.0024(6) -0.0049(6) -0.0011(6)
C11 0.0153(7) 0.0168(8) 0.0290(9) -0.0015(6) 0.0014(7) -0.0005(6)
C12 0.0210(8) 0.0184(8) 0.0207(8) -0.0011(6) 0.0039(6) -0.0009(6)
C13 0.0186(8) 0.0136(7) 0.0197(8) -0.0024(6) -0.0023(6) -0.0006(6)
C14 0.0209(8) 0.0183(8) 0.0162(7) -0.0023(6) -0.0014(6) 0.0026(6)
C15 0.0158(7) 0.0168(7) 0.0174(8) -0.0036(6) -0.0039(6) -0.0011(6)
C16 0.0184(7) 0.0192(8) 0.0160(7) -0.0006(6) -0.0026(6) -0.0018(6)
C17 0.0221(8) 0.0149(7) 0.0202(8) -0.0010(6) -0.0047(6) -0.0021(6)
C18 0.0288(9) 0.0174(8) 0.0197(8) -0.0043(6) -0.0004(7) 0.0022(7)
C19 0.0205(8) 0.0209(8) 0.0173(7) -0.0004(6) -0.0004(6) 0.0004(6)
C20 0.0146(7) 0.0164(8) 0.0186(7) -0.0004(6) -0.0035(6) -0.0024(6)
N1 0.0318(8) 0.0131(6) 0.0202(7) -0.0013(5) -0.0016(6) -0.0003(6)
C21 0.0241(8) 0.0172(8) 0.0235(9) -0.0003(7) -0.0031(7) -0.0031(6)
O1 0.0397(7) 0.0194(6) 0.0204(6) -0.0008(5) -0.0004(5) -0.0007(5)
C22 0.0339(10) 0.0195(8) 0.0231(8) 0.0001(7) -0.0056(7) 0.0014(7)
O2 0.0262(6) 0.0183(6) 0.0272(6) -0.0035(5) -0.0043(5) 0.0014(5)
C23 0.0268(9) 0.0178(8) 0.0305(9) 0.0017(7) 0.0003(7) -0.0037(7)
C24 0.0267(9) 0.0141(8) 0.0309(9) 0.0001(7) -0.0025(7) -0.0017(7)
O3 0.0259(6) 0.0145(5) 0.0252(6) -0.0004(5) -0.0013(5) 0.0006(5)
C25 0.0351(10) 0.0195(8) 0.0261(9) -0.0053(7) -0.0026(7) 0.0054(7)
C26 0.0300(9) 0.0239(9) 0.0261(9) -0.0013(7) 0.0012(7) 0.0116(7)
O4 0.0220(6) 0.0197(6) 0.0271(6) 0.0015(5) 0.0016(5) 0.0059(5)
C27 0.0201(8) 0.0217(8) 0.0165(8) -0.0003(6) -0.0015(6) 0.0029(6)
C28 0.0201(8) 0.0318(9) 0.0185(8) -0.0016(7) -0.0008(6) 0.0072(7)
C29 0.0177(8) 0.0391(10) 0.0168(8) 0.0018(7) 0.0008(6) -0.0006(7)
C30 0.0234(8) 0.0281(9) 0.0187(8) 0.0037(7) -0.0024(7) -0.0033(7)
C31 0.0206(8) 0.0225(8) 0.0170(8) 0.0002(6) -0.0020(6) 0.0019(6)
C32 0.0163(7) 0.0236(8) 0.0153(7) -0.0009(6) 0.0002(6) 0.0021(6)
O5 0.0174(5) 0.0187(6) 0.0268(6) 0.0034(5) 0.0044(5) 0.0042(4)
C33 0.0187(8) 0.0198(8) 0.0234(8) 0.0024(6) 0.0044(6) 0.0057(6)
C34 0.0174(8) 0.0178(7) 0.0224(8) -0.0015(6) 0.0020(6) 0.0009(6)
O6 0.0187(6) 0.0229(6) 0.0207(6) -0.0002(5) -0.0017(4) 0.0052(4)
C35 0.0216(8) 0.0250(8) 0.0234(8) 0.0000(7) -0.0066(7) -0.0005(7)
C36 0.0187(8) 0.0231(8) 0.0327(9) 0.0017(7) -0.0055(7) -0.0025(7)
O7 0.0189(6) 0.0220(6) 0.0287(6) 0.0009(5) -0.0026(5) -0.0012(5)
C37 0.0209(8) 0.0224(8) 0.0361(10) -0.0011(7) -0.0054(7) 0.0058(7)
C38 0.0218(8) 0.0178(8) 0.0352(10) -0.0027(7) -0.0056(7) 0.0023(6)
O8 0.0396(8) 0.0340(7) 0.0448(8) -0.0165(6) -0.0126(6) 0.0172(6)
N2 0.0187(7) 0.0187(7) 0.0239(7) -0.0027(5) -0.0040(6) 0.0025(5)
Cl1 0.0363(8) 0.0295(12) 0.0639(15) 0.0231(7) 0.0145(9) 0.0071(5)
Cl2 0.0426(10) 0.0803(18) 0.0381(9) 0.0045(10) -0.0064(7) -0.0196(12)
C39 0.039(3) 0.014(3) 0.033(4) 0.002(3) -0.007(3) -0.001(2)
Cl3 0.0351(11) 0.172(4) 0.0552(19) 0.045(2) 0.0062(10) 0.0392(19)
Cl4 0.0290(11) 0.115(4) 0.0689(14) 0.0016(19) -0.0206(9) 0.0154(16)
C40 0.027(2) 0.031(4) 0.047(5) -0.013(3) 0.004(3) -0.006(3)
Cl5 0.125(11) 0.052(7) 0.141(9) -0.050(8) -0.010(9) -0.011(8)
Cl6 0.166(15) 0.165(15) 0.150(9) 0.009(11) 0.043(11) -0.013(12)
C41 0.105(12) 0.106(12) 0.104(9) -0.003(6) -0.012(6) 0.005(7)

loop_
_atom_type_symbol
_atom_type_description
_atom_type_scat_dispersion_real
_atom_type_scat_dispersion_imag
_atom_type_scat_source
C C 0.0181 0.0091 'International Tables Vol C Tables 4.2.6.8 and 6.1.1.4'
H H 0.0000 0.0000 'International Tables Vol C Tables 4.2.6.8 and 6.1.1.4'
N N 0.0311 0.0180 'International Tables Vol C Tables 4.2.6.8 and 6.1.1.4'
O O 0.0492 0.0322 'International Tables Vol C Tables 4.2.6.8 and 6.1.1.4'
Cl Cl 0.3639 0.7018 'International Tables Vol C Tables 4.2.6.8 and 6.1.1.4'

loop_
_geom_angle_atom_site_label_1
_geom_angle_atom_site_label_2
_geom_angle_atom_site_label_3
_geom_angle
C2 C1 C6 121.00(16)
C2 C1 C14 126.13(16)
C6 C1 C14 112.87(14)
C1 C2 C3 118.65(19)
C1 C2 H1 120.7
C3 C2 H1 120.7
C4 C3 C2 120.70(17)
C4 C3 H2 119.6
C2 C3 H2 119.6
C3 C4 C5 120.80(17)
C3 C4 H3 119.6
C5 C4 H3 119.6
C6 C5 C4 118.77(19)
C6 C5 H4 120.6
C4 C5 H4 120.6
C5 C6 C1 120.04(16)
C5 C6 C7 126.54(16)
C1 C6 C7 113.42(14)
C8 C7 C20 105.09(12)
C8 C7 C6 105.76(13)
C20 C7 C6 105.50(13)
C8 C7 H5 113.2
C20 C7 H5 113.2
C6 C7 H5 113.2
C9 C8 C13 120.97(14)
C9 C8 C7 126.24(14)
C13 C8 C7 112.78(14)
C8 C9 C10 118.73(15)
C8 C9 H6 120.6
C10 C9 H6 120.6
C11 C10 C9 120.55(15)
C11 C10 N2 120.52(14)
C9 C10 N2 118.89(14)
C10 C11 C12 120.13(15)
C10 C11 H7 119.9
C12 C11 H7 119.9
C13 C12 C11 119.73(15)
C13 C12 H8 120.1
C11 C12 H8 120.1
C12 C13 C8 119.78(15)
C12 C13 C14 126.67(15)
C8 C13 C14 113.55(14)
C1 C14 C13 105.39(13)
C1 C14 C15 105.32(13)
C13 C14 C15 106.05(12)
C1 C14 H9 113.1
C13 C14 H9 113.1
C15 C14 H9 113.1
C16 C15 C20 121.32(15)
C16 C15 C14 125.91(14)
C20 C15 C14 112.77(14)
C15 C16 C17 118.49(15)
C15 C16 H10 120.8
C17 C16 H10 120.8
C18 C17 C16 120.09(15)
C18 C17 N1 117.28(14)
C16 C17 N1 122.63(15)
C19 C18 C17 120.95(15)
C19 C18 H11 119.5
C17 C18 H11 119.5
C20 C19 C18 119.15(15)
C20 C19 H12 120.4
C18 C19 H12 120.4
C19 C20 C15 119.95(14)
C19 C20 C7 126.44(14)
C15 C20 C7 113.59(14)
C21 N1 C17 127.82(14)
C21 N1 H13 116.1
C17 N1 H13 116.1
O1 C21 N1 126.03(15)
O1 C21 C22 119.36(15)
N1 C21 C22 114.52(14)
O2 C22 C21 114.65(14)
O2 C22 H14 108.6
C21 C22 H14 108.6
O2 C22 H15 108.6
C21 C22 H15 108.6
H14 C22 H15 107.6
C22 O2 C23 112.73(13)
O2 C23 C24 108.28(14)
O2 C23 H16 110.0
C24 C23 H16 110.0
O2 C23 H17 110.0
C24 C23 H17 110.0
H16 C23 H17 108.4
O3 C24 C23 108.69(13)
O3 C24 H18 110.0
C23 C24 H18 110.0
O3 C24 H19 110.0
C23 C24 H19 110.0
H18 C24 H19 108.3
C25 O3 C24 111.07(12)
O3 C25 C26 109.36(14)
O3 C25 H20 109.8
C26 C25 H20 109.8
O3 C25 H21 109.8
C26 C25 H21 109.8
H20 C25 H21 108.2
O4 C26 C25 109.19(14)
O4 C26 H22 109.8
C25 C26 H22 109.8
O4 C26 H23 109.8
C25 C26 H23 109.8
H22 C26 H23 108.3
C27 O4 C26 116.55(13)
O4 C27 C28 125.09(15)
O4 C27 C32 115.40(14)
C28 C27 C32 119.50(15)
C27 C28 C29 120.51(16)
C27 C28 H24 119.7
C29 C28 H24 119.7
C30 C29 C28 119.97(16)
C30 C29 H25 120.0
C28 C29 H25 120.0
C29 C30 C31 120.02(16)
C29 C30 H26 120.0
C31 C30 H26 120.0
C32 C31 C30 120.45(15)
C32 C31 H27 119.8
C30 C31 H27 119.8
O5 C32 C31 125.45(14)
O5 C32 C27 115.03(14)
C31 C32 C27 119.51(15)
C32 O5 C33 118.02(12)
O5 C33 C34 111.65(13)
O5 C33 H28 109.3
C34 C33 H28 109.3
O5 C33 H29 109.3
C34 C33 H29 109.3
H28 C33 H29 108.0
O6 C34 C33 105.99(12)
O6 C34 H30 110.5
C33 C34 H30 110.5
O6 C34 H31 110.5
C33 C34 H31 110.5
H30 C34 H31 108.7
C35 O6 C34 112.37(12)
O6 C35 C36 108.24(14)
O6 C35 H32 110.0
C36 C35 H32 110.0
O6 C35 H33 110.0
C36 C35 H33 110.0
H32 C35 H33 108.4
O7 C36 C35 109.19(14)
O7 C36 H34 109.8
C35 C36 H34 109.8
O7 C36 H35 109.8
C35 C36 H35 109.8
H34 C36 H35 108.3
C37 O7 C36 115.05(13)
O7 C37 C38 113.38(14)
O7 C37 H36 108.9
C38 C37 H36 108.9
O7 C37 H37 108.9
C38 C37 H37 108.9
H36 C37 H37 107.7
O8 C38 N2 125.06(16)
O8 C38 C37 119.57(15)
N2 C38 C37 115.36(15)
C38 N2 C10 125.46(14)
C38 N2 H38 117.3
C10 N2 H38 117.3
Cl2 C39 Cl1 101.0(5)
Cl2 C39 H41 111.6
Cl1 C39 H41 111.6
Cl2 C39 H42 111.6
Cl1 C39 H42 111.6
H41 C39 H42 109.4
Cl3 C40 Cl4 117.9(8)
Cl3 C40 H43 107.8
Cl4 C40 H43 107.8
Cl3 C40 H44 107.8
Cl4 C40 H44 107.8
H43 C40 H44 107.2
Cl5 C41 Cl6 112(2)
Cl5 C41 H45 109.3
Cl6 C41 H45 109.3
Cl5 C41 H46 109.3
Cl6 C41 H46 109.3
H45 C41 H46 108.0

loop_
_geom_bond_atom_site_label_1
_geom_bond_atom_site_label_2
_geom_bond_distance
C1 C2 1.387(2)
C1 C6 1.399(3)
C1 C14 1.524(2)
C2 C3 1.393(3)
C2 H1 0.9500
C3 C4 1.376(3)
C3 H2 0.9500
C4 C5 1.404(3)
C4 H3 0.9500
C5 C6 1.385(2)
C5 H4 0.9500
C6 C7 1.530(2)
C7 C8 1.525(2)
C7 C20 1.526(2)
C7 H5 1.0000
C8 C9 1.385(2)
C8 C13 1.399(2)
C9 C10 1.399(2)
C9 H6 0.9500
C10 C11 1.389(2)
C10 N2 1.420(2)
C11 C12 1.394(2)
C11 H7 0.9500
C12 C13 1.385(2)
C12 H8 0.9500
C13 C14 1.526(2)
C14 C15 1.531(2)
C14 H9 1.0000
C15 C16 1.385(2)
C15 C20 1.397(2)
C16 C17 1.398(2)
C16 H10 0.9500
C17 C18 1.391(2)
C17 N1 1.424(2)
C18 C19 1.389(2)
C18 H11 0.9500
C19 C20 1.383(2)
C19 H12 0.9500
N1 C21 1.349(2)
N1 H13 0.8800
C21 O1 1.220(2)
C21 C22 1.527(2)
C22 O2 1.414(2)
C22 H14 0.9900
C22 H15 0.9900
O2 C23 1.438(2)
C23 C24 1.492(2)
C23 H16 0.9900
C23 H17 0.9900
C24 O3 1.429(2)
C24 H18 0.9900
C24 H19 0.9900
O3 C25 1.423(2)
C25 C26 1.498(3)
C25 H20 0.9900
C25 H21 0.9900
C26 O4 1.428(2)
C26 H22 0.9900
C26 H23 0.9900
O4 C27 1.367(2)
C27 C28 1.390(2)
C27 C32 1.411(2)
C28 C29 1.393(3)
C28 H24 0.9500
C29 C30 1.383(3)
C29 H25 0.9500
C30 C31 1.399(2)
C30 H26 0.9500
C31 C32 1.386(2)
C31 H27 0.9500
C32 O5 1.367(2)
O5 C33 1.4374(19)
C33 C34 1.518(2)
C33 H28 0.9900
C33 H29 0.9900
C34 O6 1.4291(19)
C34 H30 0.9900
C34 H31 0.9900
O6 C35 1.424(2)
C35 C36 1.502(2)
C35 H32 0.9900
C35 H33 0.9900
C36 O7 1.437(2)
C36 H34 0.9900
C36 H35 0.9900
O7 C37 1.418(2)
C37 C38 1.517(2)
C37 H36 0.9900
C37 H37 0.9900
C38 O8 1.227(2)
C38 N2 1.351(2)
N2 H38 0.8800
Cl1 C39 1.765(8)
Cl2 C39 1.744(9)
C39 H41 0.9900
C39 H42 0.9900
Cl3 C40 1.683(11)
Cl4 C40 1.733(10)
C40 H43 0.9900
C40 H44 0.9900
Cl5 C41 1.735(18)
Cl6 C41 1.737(18)
C41 H45 0.9900
C41 H46 0.9900

loop_
_geom_torsion_atom_site_label_1
_geom_torsion_atom_site_label_2
_geom_torsion_atom_site_label_3
_geom_torsion_atom_site_label_4
_geom_torsion
C6 C1 C2 C3 -0.4(2)
C14 C1 C2 C3 179.68(15)
C1 C2 C3 C4 1.5(3)
C2 C3 C4 C5 -1.0(3)
C3 C4 C5 C6 -0.7(3)
C4 C5 C6 C1 1.8(2)
C4 C5 C6 C7 -177.35(15)
C2 C1 C6 C5 -1.3(2)
C14 C1 C6 C5 178.64(14)
C2 C1 C6 C7 177.99(14)
C14 C1 C6 C7 -2.10(19)
C5 C6 C7 C8 -123.95(17)
C1 C6 C7 C8 56.85(17)
C5 C6 C7 C20 125.02(16)
C1 C6 C7 C20 -54.18(17)
C20 C7 C8 C9 -121.86(16)
C6 C7 C8 C9 126.81(16)
C20 C7 C8 C13 57.86(16)
C6 C7 C8 C13 -53.47(16)
C13 C8 C9 C10 1.1(2)
C7 C8 C9 C10 -179.22(14)
C8 C9 C10 C11 1.8(2)
C8 C9 C10 N2 -175.78(13)
C9 C10 C11 C12 -2.3(2)
N2 C10 C11 C12 175.21(14)
C10 C11 C12 C13 -0.1(2)
C11 C12 C13 C8 2.9(2)
C11 C12 C13 C14 -177.08(14)
C9 C8 C13 C12 -3.4(2)
C7 C8 C13 C12 176.82(14)
C9 C8 C13 C14 176.54(13)
C7 C8 C13 C14 -3.20(18)
C2 C1 C14 C13 125.43(17)
C6 C1 C14 C13 -54.47(17)
C2 C1 C14 C15 -122.68(17)
C6 C1 C14 C15 57.41(17)
C12 C13 C14 C1 -122.09(17)
C8 C13 C14 C1 57.93(16)
C12 C13 C14 C15 126.54(16)
C8 C13 C14 C15 -53.44(17)
C1 C14 C15 C16 123.98(16)
C13 C14 C15 C16 -124.60(16)
C1 C14 C15 C20 -55.97(16)
C13 C14 C15 C20 55.45(17)
C20 C15 C16 C17 -0.1(2)
C14 C15 C16 C17 179.98(14)
C15 C16 C17 C18 -1.5(2)
C15 C16 C17 N1 179.39(14)
C16 C17 C18 C19 2.3(2)
N1 C17 C18 C19 -178.52(15)
C17 C18 C19 C20 -1.5(2)
C18 C19 C20 C15 -0.1(2)
C18 C19 C20 C7 -178.49(15)
C16 C15 C20 C19 0.9(2)
C14 C15 C20 C19 -179.16(14)
C16 C15 C20 C7 179.48(14)
C14 C15 C20 C7 -0.57(18)
C8 C7 C20 C19 122.64(17)
C6 C7 C20 C19 -125.85(16)
C8 C7 C20 C15 -55.85(17)
C6 C7 C20 C15 55.66(17)
C18 C17 N1 C21 152.47(17)
C16 C17 N1 C21 -28.4(3)
C17 N1 C21 O1 9.7(3)
C17 N1 C21 C22 -166.68(16)
O1 C21 C22 O2 170.06(15)
N1 C21 C22 O2 -13.3(2)
C21 C22 O2 C23 -80.27(18)
C22 O2 C23 C24 160.95(13)
O2 C23 C24 O3 -66.31(17)
C23 C24 O3 C25 -176.30(14)
C24 O3 C25 C26 -163.97(14)
O3 C25 C26 O4 -73.14(18)
C25 C26 O4 C27 171.21(14)
C26 O4 C27 C28 -2.3(2)
C26 O4 C27 C32 178.71(14)
O4 C27 C28 C29 -177.34(15)
C32 C27 C28 C29 1.6(2)
C27 C28 C29 C30 0.2(2)
C28 C29 C30 C31 -1.1(2)
C29 C30 C31 C32 0.3(2)
C30 C31 C32 O5 -179.08(15)
C30 C31 C32 C27 1.5(2)
O4 C27 C32 O5 -2.9(2)
C28 C27 C32 O5 178.12(14)
O4 C27 C32 C31 176.62(14)
C28 C27 C32 C31 -2.4(2)
C31 C32 O5 C33 -2.2(2)
C27 C32 O5 C33 177.26(13)
C32 O5 C33 C34 78.84(17)
O5 C33 C34 O6 178.46(12)
C33 C34 O6 C35 -171.25(13)
C34 O6 C35 C36 -179.35(13)
O6 C35 C36 O7 71.25(17)
C35 C36 O7 C37 -143.11(14)
C36 O7 C37 C38 101.04(17)
O7 C37 C38 O8 178.51(16)
O7 C37 C38 N2 -0.3(2)
O8 C38 N2 C10 9.3(3)
C37 C38 N2 C10 -171.99(15)
C11 C10 N2 C38 38.0(2)
C9 C10 N2 C38 -144.40(16)
